data_2222621
loop_
_publ_author_name
'Patra, Goutam Kumar'
'Mukherjee, Anindita'
'Ng, Seik Weng'

_publ_section_title
;
 Benzil bis(ketazine)
;
_journal_coeditor_code CI2835
_journal_issue 8
_journal_name_full 'Acta Crystallographica Section E'
_journal_page_first o1745
_journal_paper_doi 10.1107/S1600536809024489
_journal_volume 65
_journal_year 2009
_chemical_formula_iupac 'C28 H20 N2 O2'
_chemical_formula_moiety 'C28 H20 N2 O2'
_chemical_formula_sum 'C28 H20 N2 O2'
_chemical_formula_weight 416.46
_chemical_name_common
;
Benzil bis(ketazine)
;
_chemical_name_systematic
;
1,1',2,2'-tetraphenyl-2,2'-azinodiethanone
;
_space_group_IT_number 14
_symmetry_cell_setting monoclinic
_symmetry_space_group_name_Hall '-P 2ybc'
_symmetry_space_group_name_H-M 'P 1 21/c 1'
_atom_sites_solution_hydrogens geom
_atom_sites_solution_primary direct
_atom_sites_solution_secondary difmap
_audit_creation_method SHELXL-97
_cell_angle_alpha 90.00
_cell_angle_beta 97.5390(10)
_cell_angle_gamma 90.00
_cell_formula_units_Z 4
_cell_length_a 8.2875(2)
_cell_length_b 22.1023(4)
_cell_length_c 11.6602(2)
_cell_measurement_reflns_used 3878
_cell_measurement_temperature 140(2)
_cell_measurement_theta_max 27.9
_cell_measurement_theta_min 2.5
_cell_volume 2117.37(7)
_computing_cell_refinement 'SAINT (Bruker, 2008)'
_computing_data_collection 'APEX2 (Bruker, 2008)'
_computing_data_reduction 'SAINT (Bruker, 2008)'
_computing_molecular_graphics 'X-SEED (Barbour, 2001)'
_computing_publication_material 'publCIF (Westrip, 2009)'
_computing_structure_refinement 'SHELXL97 (Sheldrick, 2008)'
_computing_structure_solution 'SHELXS97 (Sheldrick, 2008)'
_diffrn_ambient_temperature 140(2)
_diffrn_measured_fraction_theta_full 0.998
_diffrn_measured_fraction_theta_max 0.998
_diffrn_measurement_device_type 'Bruker SMART APEX area-detector'
_diffrn_measurement_method \w
_diffrn_radiation_monochromator graphite
_diffrn_radiation_source 'fine-focus sealed tube'
_diffrn_radiation_type MoK\a
_diffrn_radiation_wavelength 0.71073
_diffrn_reflns_av_R_equivalents 0.0296
_diffrn_reflns_av_sigmaI/netI 0.0309
_diffrn_reflns_limit_h_max 10
_diffrn_reflns_limit_h_min -10
_diffrn_reflns_limit_k_max 27
_diffrn_reflns_limit_k_min -28
_diffrn_reflns_limit_l_max 15
_diffrn_reflns_limit_l_min -15
_diffrn_reflns_number 17323
_diffrn_reflns_theta_full 27.50
_diffrn_reflns_theta_max 27.50
_diffrn_reflns_theta_min 1.84
_diffrn_standards_number 0
_exptl_absorpt_coefficient_mu 0.083
_exptl_absorpt_correction_type none
_exptl_crystal_colour Yellow
_exptl_crystal_density_diffrn 1.306
_exptl_crystal_density_method 'not measured'
_exptl_crystal_description Prism
_exptl_crystal_F_000 872
_exptl_crystal_size_max 0.30
_exptl_crystal_size_mid 0.04
_exptl_crystal_size_min 0.03
_refine_diff_density_max 0.240
_refine_diff_density_min -0.208
_refine_ls_extinction_method none
_refine_ls_goodness_of_fit_ref 1.025
_refine_ls_hydrogen_treatment constr
_refine_ls_matrix_type full
_refine_ls_number_parameters 289
_refine_ls_number_reflns 4857
_refine_ls_number_restraints 0
_refine_ls_restrained_S_all 1.025
_refine_ls_R_factor_all 0.0649
_refine_ls_R_factor_gt 0.0402
_refine_ls_shift/su_max 0.001
_refine_ls_shift/su_mean 0.001
_refine_ls_structure_factor_coef Fsqd
_refine_ls_weighting_details 'calc w=1/[\s^2^(Fo^2^)+(0.0486P)^2^+0.4715P] where P=(Fo^2^+2Fc^2^)/3'
_refine_ls_weighting_scheme calc
_refine_ls_wR_factor_gt 0.0932
_refine_ls_wR_factor_ref 0.1073
_reflns_number_gt 3510
_reflns_number_total 4857
_reflns_threshold_expression I>2\s(I)
_cod_data_source_file ci2835.cif
_cod_data_source_block I
_cod_depositor_comments
;
The following automatic conversions were performed:
'_symmetry_cell_setting' value 'Monoclinic' changed to 'monoclinic'
according to '/home/saulius/struct/CIF-dictionaries/cif_core.dic'
dictionary named 'cif_core.dic' version 2.4.1 from 2010-06-29.

Automatic conversion script
Id: cif_fix_enum 1527 2010-12-29 10:47:43Z saulius 

The following automatic conversions were performed:

'_symmetry_cell_setting' value 'Monoclinic' changed to 'monoclinic'
according to /home/saulius/struct/CIF-dictionaries/cif_core.dic
dictionary named 'cif_core.dic' version 2.4.1 from 2010-06-29.

Automatic conversion script
Id: cif_fix_values 1715 2011-07-08 13:25:40Z adriana 
;
_cod_original_sg_symbol_H-M 'P 21/c'
_cod_database_code 2222621
_cod_database_fobs_code 2222621

loop_
_symmetry_equiv_pos_as_xyz
'x, y, z'
'-x, y+1/2, -z+1/2'
'-x, -y, -z'
'x, -y-1/2, z-1/2'

loop_
_atom_site_type_symbol
_atom_site_label
_atom_site_fract_x
_atom_site_fract_y
_atom_site_fract_z
_atom_site_U_iso_or_equiv
_atom_site_adp_type
_atom_site_calc_flag
_atom_site_refinement_flags
_atom_site_occupancy
_atom_site_disorder_assembly
_atom_site_disorder_group
O O1 0.37058(13) 0.75630(5) 0.13158(8) 0.0366(3) Uani d . 1 . .
O O2 0.17265(13) 0.56277(5) 0.47749(8) 0.0336(3) Uani d . 1 . .
N N1 0.34699(13) 0.66169(5) 0.33697(11) 0.0257(3) Uani d . 1 . .
N N2 0.18382(13) 0.66513(5) 0.28286(10) 0.0252(3) Uani d . 1 . .
C C1 0.27649(16) 0.81384(6) 0.40407(11) 0.0215(3) Uani d . 1 . .
H H1 0.3294 0.7835 0.4531 0.026 Uiso calc R 1 . .
C C2 0.20231(17) 0.86230(7) 0.45113(13) 0.0303(3) Uani d . 1 . .
H H2 0.2043 0.8653 0.5326 0.036 Uiso calc R 1 . .
C C3 0.12519(19) 0.90640(7) 0.37938(15) 0.0377(4) Uani d . 1 . .
H H3 0.0744 0.9397 0.4118 0.045 Uiso calc R 1 . .
C C4 0.12170(19) 0.90223(7) 0.26063(15) 0.0370(4) Uani d . 1 . .
H H4 0.0678 0.9325 0.2119 0.044 Uiso calc R 1 . .
C C5 0.19592(17) 0.85447(6) 0.21267(13) 0.0278(3) Uani d . 1 . .
H H5 0.1945 0.8520 0.1312 0.033 Uiso calc R 1 . .
C C6 0.27335(15) 0.80970(6) 0.28467(11) 0.0198(3) Uani d . 1 . .
C C7 0.35415(15) 0.75841(6) 0.23347(11) 0.0219(3) Uani d . 1 . .
C C8 0.42829(16) 0.70877(6) 0.31371(11) 0.0211(3) Uani d . 1 . .
C C9 0.59933(16) 0.71554(6) 0.36520(11) 0.0211(3) Uani d . 1 . .
C C10 0.66251(18) 0.67959(7) 0.45829(13) 0.0318(3) Uani d . 1 . .
H H10 0.5949 0.6504 0.4881 0.038 Uiso calc R 1 . .
C C11 0.82226(18) 0.68586(7) 0.50792(14) 0.0349(4) Uani d . 1 . .
H H11 0.8639 0.6612 0.5717 0.042 Uiso calc R 1 . .
C C12 0.92181(17) 0.72815(7) 0.46459(13) 0.0296(3) Uani d . 1 . .
H H12 1.0319 0.7324 0.4985 0.036 Uiso calc R 1 . .
C C13 0.86090(17) 0.76404(7) 0.37219(13) 0.0312(3) Uani d . 1 . .
H H13 0.9294 0.7929 0.3422 0.037 Uiso calc R 1 . .
C C14 0.70016(17) 0.75823(6) 0.32287(12) 0.0267(3) Uani d . 1 . .
H H14 0.6586 0.7835 0.2599 0.032 Uiso calc R 1 . .
C C15 0.10218(16) 0.61745(6) 0.30204(11) 0.0215(3) Uani d . 1 . .
C C16 -0.06870(16) 0.61175(6) 0.24937(11) 0.0215(3) Uani d . 1 . .
C C17 -0.16874(17) 0.56676(6) 0.28567(13) 0.0279(3) Uani d . 1 . .
H H17 -0.1274 0.5398 0.3460 0.033 Uiso calc R 1 . .
C C18 -0.32831(18) 0.56134(7) 0.23374(14) 0.0327(3) Uani d . 1 . .
H H18 -0.3961 0.5306 0.2586 0.039 Uiso calc R 1 . .
C C19 -0.38917(17) 0.60026(7) 0.14627(13) 0.0307(3) Uani d . 1 . .
H H19 -0.4987 0.5962 0.1110 0.037 Uiso calc R 1 . .
C C20 -0.29147(17) 0.64511(7) 0.10965(13) 0.0302(3) Uani d . 1 . .
H H20 -0.3338 0.6720 0.0495 0.036 Uiso calc R 1 . .
C C21 -0.13179(17) 0.65073(6) 0.16090(12) 0.0269(3) Uani d . 1 . .
H H21 -0.0646 0.6815 0.1355 0.032 Uiso calc R 1 . .
C C22 0.17830(16) 0.56479(6) 0.37387(11) 0.0222(3) Uani d . 1 . .
C C23 0.25313(16) 0.51611(6) 0.31005(12) 0.0215(3) Uani d . 1 . .
C C24 0.34362(17) 0.47038(7) 0.37097(13) 0.0299(3) Uani d . 1 . .
H H24 0.3554 0.4697 0.4531 0.036 Uiso calc R 1 . .
C C25 0.4161(2) 0.42613(7) 0.31128(15) 0.0372(4) Uani d . 1 . .
H H25 0.4800 0.3956 0.3528 0.045 Uiso calc R 1 . .
C C26 0.39637(19) 0.42599(7) 0.19180(14) 0.0344(4) Uani d . 1 . .
H H26 0.4459 0.3952 0.1516 0.041 Uiso calc R 1 . .
C C27 0.30485(18) 0.47042(7) 0.13063(13) 0.0309(3) Uani d . 1 . .
H H27 0.2903 0.4700 0.0484 0.037 Uiso calc R 1 . .
C C28 0.23428(17) 0.51564(6) 0.18982(12) 0.0242(3) Uani d . 1 . .
H H28 0.1725 0.5466 0.1478 0.029 Uiso calc R 1 . .

loop_
_atom_site_aniso_label
_atom_site_aniso_U_11
_atom_site_aniso_U_22
_atom_site_aniso_U_33
_atom_site_aniso_U_12
_atom_site_aniso_U_13
_atom_site_aniso_U_23
O1 0.0392(6) 0.0513(7) 0.0191(5) 0.0020(5) 0.0023(4) -0.0069(5)
O2 0.0389(6) 0.0379(6) 0.0238(5) 0.0007(5) 0.0037(4) -0.0048(4)
N1 0.0177(6) 0.0207(6) 0.0374(7) -0.0007(4) -0.0007(5) -0.0034(5)
N2 0.0167(6) 0.0214(6) 0.0366(7) -0.0006(4) 0.0000(5) -0.0056(5)
C1 0.0188(6) 0.0230(6) 0.0220(7) -0.0012(5) -0.0003(5) 0.0008(5)
C2 0.0244(7) 0.0341(8) 0.0317(8) -0.0013(6) 0.0009(6) -0.0103(6)
C3 0.0286(8) 0.0273(8) 0.0549(11) 0.0056(6) -0.0034(7) -0.0120(7)
C4 0.0334(8) 0.0229(7) 0.0501(10) 0.0023(6) -0.0119(7) 0.0057(7)
C5 0.0265(7) 0.0266(7) 0.0278(7) -0.0057(6) -0.0051(6) 0.0066(6)
C6 0.0162(6) 0.0200(6) 0.0227(7) -0.0044(5) 0.0004(5) 0.0012(5)
C7 0.0171(6) 0.0267(7) 0.0206(6) -0.0055(5) -0.0017(5) -0.0039(5)
C8 0.0199(7) 0.0202(6) 0.0230(7) -0.0002(5) 0.0026(5) -0.0061(5)
C9 0.0187(6) 0.0207(6) 0.0238(7) -0.0006(5) 0.0018(5) -0.0055(5)
C10 0.0245(7) 0.0319(8) 0.0380(8) -0.0049(6) -0.0002(6) 0.0069(6)
C11 0.0291(8) 0.0367(8) 0.0363(8) 0.0007(6) -0.0058(7) 0.0049(7)
C12 0.0178(7) 0.0347(8) 0.0350(8) -0.0014(6) -0.0014(6) -0.0115(6)
C13 0.0231(7) 0.0346(8) 0.0358(8) -0.0082(6) 0.0029(6) -0.0029(6)
C14 0.0244(7) 0.0276(7) 0.0275(7) -0.0033(6) 0.0010(6) -0.0008(6)
C15 0.0206(7) 0.0192(6) 0.0252(7) -0.0008(5) 0.0045(5) -0.0066(5)
C16 0.0197(6) 0.0192(6) 0.0261(7) -0.0010(5) 0.0045(5) -0.0064(5)
C17 0.0244(7) 0.0256(7) 0.0332(8) -0.0025(6) 0.0025(6) -0.0012(6)
C18 0.0242(7) 0.0331(8) 0.0413(9) -0.0104(6) 0.0064(6) -0.0038(7)
C19 0.0185(7) 0.0386(8) 0.0343(8) -0.0021(6) 0.0002(6) -0.0102(6)
C20 0.0254(7) 0.0341(8) 0.0300(8) 0.0014(6) -0.0004(6) -0.0013(6)
C21 0.0232(7) 0.0257(7) 0.0320(8) -0.0030(6) 0.0041(6) -0.0009(6)
C22 0.0180(6) 0.0241(7) 0.0240(7) -0.0051(5) 0.0013(5) -0.0032(5)
C23 0.0186(6) 0.0189(6) 0.0270(7) -0.0030(5) 0.0027(5) -0.0001(5)
C24 0.0288(8) 0.0319(8) 0.0295(8) 0.0032(6) 0.0060(6) 0.0076(6)
C25 0.0386(9) 0.0268(8) 0.0485(10) 0.0117(7) 0.0140(8) 0.0129(7)
C26 0.0374(9) 0.0232(7) 0.0455(9) 0.0040(6) 0.0166(7) -0.0017(6)
C27 0.0326(8) 0.0313(8) 0.0295(8) 0.0000(6) 0.0063(6) -0.0050(6)
C28 0.0238(7) 0.0221(7) 0.0264(7) 0.0009(5) 0.0016(6) 0.0000(5)

loop_
_atom_type_symbol
_atom_type_description
_atom_type_scat_dispersion_real
_atom_type_scat_dispersion_imag
_atom_type_scat_source
C C 0.0033 0.0016 'International Tables Vol C Tables 4.2.6.8 and 6.1.1.4'
H H 0.0000 0.0000 'International Tables Vol C Tables 4.2.6.8 and 6.1.1.4'
N N 0.0061 0.0033 'International Tables Vol C Tables 4.2.6.8 and 6.1.1.4'
O O 0.0106 0.0060 'International Tables Vol C Tables 4.2.6.8 and 6.1.1.4'

loop_
_geom_angle_atom_site_label_1
_geom_angle_atom_site_label_2
_geom_angle_atom_site_label_3
_geom_angle_site_symmetry_1
_geom_angle_site_symmetry_3
_geom_angle
_geom_angle_publ_flag
C8 N1 N2 . . 110.97(11) ?
C15 N2 N1 . . 111.78(11) ?
C2 C1 C6 . . 119.77(13) ?
C2 C1 H1 . . 120.1 ?
C6 C1 H1 . . 120.1 ?
C1 C2 C3 . . 119.93(14) ?
C1 C2 H2 . . 120.0 ?
C3 C2 H2 . . 120.0 ?
C4 C3 C2 . . 120.32(14) ?
C4 C3 H3 . . 119.8 ?
C2 C3 H3 . . 119.8 ?
C5 C4 C3 . . 120.37(14) ?
C5 C4 H4 . . 119.8 ?
C3 C4 H4 . . 119.8 ?
C4 C5 C6 . . 119.54(14) ?
C4 C5 H5 . . 120.2 ?
C6 C5 H5 . . 120.2 ?
C1 C6 C5 . . 120.06(13) ?
C1 C6 C7 . . 120.21(12) ?
C5 C6 C7 . . 119.71(12) ?
O1 C7 C6 . . 122.57(13) ?
O1 C7 C8 . . 119.13(12) ?
C6 C7 C8 . . 118.18(11) ?
N1 C8 C9 . . 119.89(12) ?
N1 C8 C7 . . 122.21(12) ?
C9 C8 C7 . . 117.89(11) ?
C10 C9 C14 . . 118.78(12) ?
C10 C9 C8 . . 120.25(12) ?
C14 C9 C8 . . 120.96(12) ?
C11 C10 C9 . . 120.80(14) ?
C11 C10 H10 . . 119.6 ?
C9 C10 H10 . . 119.6 ?
C10 C11 C12 . . 119.94(14) ?
C10 C11 H11 . . 120.0 ?
C12 C11 H11 . . 120.0 ?
C13 C12 C11 . . 119.90(13) ?
C13 C12 H12 . . 120.0 ?
C11 C12 H12 . . 120.0 ?
C12 C13 C14 . . 120.27(14) ?
C12 C13 H13 . . 119.9 ?
C14 C13 H13 . . 119.9 ?
C13 C14 C9 . . 120.30(13) ?
C13 C14 H14 . . 119.9 ?
C9 C14 H14 . . 119.9 ?
N2 C15 C16 . . 119.72(12) ?
N2 C15 C22 . . 122.16(12) ?
C16 C15 C22 . . 118.06(11) ?
C21 C16 C17 . . 119.04(12) ?
C21 C16 C15 . . 120.20(12) ?
C17 C16 C15 . . 120.75(12) ?
C18 C17 C16 . . 120.00(14) ?
C18 C17 H17 . . 120.0 ?
C16 C17 H17 . . 120.0 ?
C19 C18 C17 . . 120.34(13) ?
C19 C18 H18 . . 119.8 ?
C17 C18 H18 . . 119.8 ?
C18 C19 C20 . . 120.25(13) ?
C18 C19 H19 . . 119.9 ?
C20 C19 H19 . . 119.9 ?
C19 C20 C21 . . 119.76(14) ?
C19 C20 H20 . . 120.1 ?
C21 C20 H20 . . 120.1 ?
C20 C21 C16 . . 120.61(13) ?
C20 C21 H21 . . 119.7 ?
C16 C21 H21 . . 119.7 ?
O2 C22 C23 . . 122.88(13) ?
O2 C22 C15 . . 120.51(12) ?
C23 C22 C15 . . 116.58(11) ?
C28 C23 C24 . . 119.31(12) ?
C28 C23 C22 . . 120.68(12) ?
C24 C23 C22 . . 120.01(12) ?
C25 C24 C23 . . 119.74(14) ?
C25 C24 H24 . . 120.1 ?
C23 C24 H24 . . 120.1 ?
C26 C25 C24 . . 120.49(14) ?
C26 C25 H25 . . 119.8 ?
C24 C25 H25 . . 119.8 ?
C25 C26 C27 . . 120.26(14) ?
C25 C26 H26 . . 119.9 ?
C27 C26 H26 . . 119.9 ?
C26 C27 C28 . . 119.63(14) ?
C26 C27 H27 . . 120.2 ?
C28 C27 H27 . . 120.2 ?
C23 C28 C27 . . 120.55(13) ?
C23 C28 H28 . . 119.7 ?
C27 C28 H28 . . 119.7 ?

loop_
_geom_bond_atom_site_label_1
_geom_bond_atom_site_label_2
_geom_bond_site_symmetry_2
_geom_bond_distance
_geom_bond_publ_flag
O1 C7 . 1.2143(16) ?
O2 C22 . 1.2160(16) ?
N1 C8 . 1.2878(17) ?
N1 N2 . 1.4173(15) ?
N2 C15 . 1.2877(17) ?
C1 C2 . 1.3839(19) ?
C1 C6 . 1.3920(18) ?
C1 H1 . 0.95 ?
C2 C3 . 1.385(2) ?
C2 H2 . 0.95 ?
C3 C4 . 1.384(2) ?
C3 H3 . 0.95 ?
C4 C5 . 1.377(2) ?
C4 H4 . 0.95 ?
C5 C6 . 1.3980(18) ?
C5 H5 . 0.95 ?
C6 C7 . 1.4814(18) ?
C7 C8 . 1.5185(18) ?
C8 C9 . 1.4727(18) ?
C9 C10 . 1.3908(19) ?
C9 C14 . 1.3929(19) ?
C10 C11 . 1.380(2) ?
C10 H10 . 0.95 ?
C11 C12 . 1.385(2) ?
C11 H11 . 0.95 ?
C12 C13 . 1.379(2) ?
C12 H12 . 0.95 ?
C13 C14 . 1.386(2) ?
C13 H13 . 0.95 ?
C14 H14 . 0.95 ?
C15 C16 . 1.4733(18) ?
C15 C22 . 1.5216(19) ?
C16 C21 . 1.3922(19) ?
C16 C17 . 1.3955(19) ?
C17 C18 . 1.385(2) ?
C17 H17 . 0.95 ?
C18 C19 . 1.378(2) ?
C18 H18 . 0.95 ?
C19 C20 . 1.383(2) ?
C19 H19 . 0.95 ?
C20 C21 . 1.384(2) ?
C20 H20 . 0.95 ?
C21 H21 . 0.95 ?
C22 C23 . 1.4890(18) ?
C23 C28 . 1.3902(19) ?
C23 C24 . 1.3959(19) ?
C24 C25 . 1.383(2) ?
C24 H24 . 0.95 ?
C25 C26 . 1.381(2) ?
C25 H25 . 0.95 ?
C26 C27 . 1.381(2) ?
C26 H26 . 0.95 ?
C27 C28 . 1.3869(19) ?
C27 H27 . 0.95 ?
C28 H28 . 0.95 ?

loop_
_geom_hbond_atom_site_label_D
_geom_hbond_atom_site_label_H
_geom_hbond_atom_site_label_A
_geom_hbond_site_symmetry_A
_geom_hbond_distance_DH
_geom_hbond_distance_HA
_geom_hbond_distance_DA
_geom_hbond_angle_DHA
C1 H1 O1 4_576 0.95 2.24 3.0832(16) 147
C13 H13 Cg1 1_655 0.95 2.68 3.5705(16) 157
C18 H18 Cg2 1_455 0.95 2.66 3.5304(16) 153

loop_
_geom_torsion_atom_site_label_1
_geom_torsion_atom_site_label_2
_geom_torsion_atom_site_label_3
_geom_torsion_atom_site_label_4
_geom_torsion_site_symmetry_1
_geom_torsion_site_symmetry_2
_geom_torsion_site_symmetry_3
_geom_torsion_site_symmetry_4
_geom_torsion
_geom_torsion_publ_flag
C8 N1 N2 C15 . . . . 177.82(12) ?
C6 C1 C2 C3 . . . . 0.1(2) ?
C1 C2 C3 C4 . . . . 0.1(2) ?
C2 C3 C4 C5 . . . . -0.5(2) ?
C3 C4 C5 C6 . . . . 0.8(2) ?
C2 C1 C6 C5 . . . . 0.20(19) ?
C2 C1 C6 C7 . . . . 179.23(12) ?
C4 C5 C6 C1 . . . . -0.6(2) ?
C4 C5 C6 C7 . . . . -179.66(12) ?
C1 C6 C7 O1 . . . . -171.53(13) ?
C5 C6 C7 O1 . . . . 7.51(19) ?
C1 C6 C7 C8 . . . . 4.51(18) ?
C5 C6 C7 C8 . . . . -176.45(12) ?
N2 N1 C8 C9 . . . . 177.59(11) ?
N2 N1 C8 C7 . . . . -2.72(17) ?
O1 C7 C8 N1 . . . . -93.45(16) ?
C6 C7 C8 N1 . . . . 90.38(15) ?
O1 C7 C8 C9 . . . . 86.25(15) ?
C6 C7 C8 C9 . . . . -89.92(14) ?
N1 C8 C9 C10 . . . . -15.03(19) ?
C7 C8 C9 C10 . . . . 165.26(12) ?
N1 C8 C9 C14 . . . . 165.69(13) ?
C7 C8 C9 C14 . . . . -14.01(18) ?
C14 C9 C10 C11 . . . . -0.2(2) ?
C8 C9 C10 C11 . . . . -179.45(13) ?
C9 C10 C11 C12 . . . . -0.3(2) ?
C10 C11 C12 C13 . . . . 0.2(2) ?
C11 C12 C13 C14 . . . . 0.4(2) ?
C12 C13 C14 C9 . . . . -0.8(2) ?
C10 C9 C14 C13 . . . . 0.7(2) ?
C8 C9 C14 C13 . . . . -179.97(13) ?
N1 N2 C15 C16 . . . . -177.87(11) ?
N1 N2 C15 C22 . . . . -0.55(17) ?
N2 C15 C16 C21 . . . . 13.52(19) ?
C22 C15 C16 C21 . . . . -163.92(12) ?
N2 C15 C16 C17 . . . . -167.62(13) ?
C22 C15 C16 C17 . . . . 14.95(18) ?
C21 C16 C17 C18 . . . . 0.1(2) ?
C15 C16 C17 C18 . . . . -178.82(13) ?
C16 C17 C18 C19 . . . . -0.1(2) ?
C17 C18 C19 C20 . . . . -0.1(2) ?
C18 C19 C20 C21 . . . . 0.2(2) ?
C19 C20 C21 C16 . . . . -0.2(2) ?
C17 C16 C21 C20 . . . . 0.1(2) ?
C15 C16 C21 C20 . . . . 178.98(12) ?
N2 C15 C22 O2 . . . . 91.73(16) ?
C16 C15 C22 O2 . . . . -90.91(15) ?
N2 C15 C22 C23 . . . . -90.28(15) ?
C16 C15 C22 C23 . . . . 87.09(14) ?
O2 C22 C23 C28 . . . . 169.79(13) ?
C15 C22 C23 C28 . . . . -8.15(18) ?
O2 C22 C23 C24 . . . . -10.4(2) ?
C15 C22 C23 C24 . . . . 171.70(12) ?
C28 C23 C24 C25 . . . . 1.4(2) ?
C22 C23 C24 C25 . . . . -178.43(13) ?
C23 C24 C25 C26 . . . . -1.6(2) ?
C24 C25 C26 C27 . . . . 0.5(2) ?
C25 C26 C27 C28 . . . . 0.7(2) ?
C24 C23 C28 C27 . . . . -0.2(2) ?
C22 C23 C28 C27 . . . . 179.65(13) ?
C26 C27 C28 C23 . . . . -0.9(2) ?

loop_
_cod_related_entry_id
_cod_related_entry_database
_cod_related_entry_code
1 ChemSpider 24762822
